data_1570411
loop_
_publ_author_name
'Zhao, Lingli'
'Cao, Yanyan'
'Qin, Hanwen'
'He, Xi'
'Zhao, Zhiyuan'
'Guo, Yunlong'
'Chen, Huajie'

_publ_section_title
;
 Synthesis and charge-transport properties of novel \p-conjugated polymers
 incorporating core-extended naphtho[2,1-b:3,4-b&#x2032;]dithiophene
 diimides
;
_journal_issue 2
_journal_name_full 'Polymer Chemistry'
_journal_page_first 59
_journal_page_last 70
_journal_paper_doi 10.1039/D3PY01186K
_journal_volume 15
_journal_year 2024
_chemical_formula_moiety 'C28 H24 Br2 N2 O4 S2'
_chemical_formula_sum 'C28 H24 Br2 N2 O4 S2'
_chemical_formula_weight 676.43
_space_group_crystal_system monoclinic
_space_group_IT_number 14
_space_group_name_Hall '-P 2ybc'
_space_group_name_H-M_alt 'P 1 21/c 1'
_atom_sites_solution_hydrogens geom
_atom_sites_solution_primary direct
_audit_creation_date 2023-10-22
_audit_creation_method
;
Olex2 1.5-beta
(compiled 2022.04.07 svn.rca3783a0 for OlexSys, GUI svn.r6439)
;
_audit_update_record
;
2023-10-23 deposited with the CCDC.	2023-11-28 downloaded from the CCDC.
;
_cell_angle_alpha 90
_cell_angle_beta 91.6555(5)
_cell_angle_gamma 90
_cell_formula_units_Z 4
_cell_length_a 15.37851(9)
_cell_length_b 22.32456(14)
_cell_length_c 7.70669(5)
_cell_measurement_reflns_used 16078
_cell_measurement_temperature 150.00(10)
_cell_measurement_theta_max 71.3220
_cell_measurement_theta_min 2.8800
_cell_volume 2644.74(3)
_computing_cell_refinement 'CrysAlisPro 1.171.39.33c (Rigaku OD, 2017)'
_computing_data_collection 'CrysAlisPro 1.171.39.33c (Rigaku OD, 2017)'
_computing_data_reduction 'CrysAlisPro 1.171.39.33c (Rigaku OD, 2017)'
_computing_molecular_graphics 'Olex2 1.5-beta (Dolomanov et al., 2009)'
_computing_publication_material 'Olex2 1.5-beta (Dolomanov et al., 2009)'
_computing_structure_refinement 'SHELXL 2018/3 (Sheldrick, 2015)'
_computing_structure_solution 'SHELXS  (Sheldrick, 2008)'
_diffrn_ambient_environment N~2~
_diffrn_ambient_temperature 150.00(10)
_diffrn_detector 'CCD plate'
_diffrn_measured_fraction_theta_full 1.000
_diffrn_measured_fraction_theta_max 1.000
_diffrn_measurement_details
;
List of Runs (angles in degrees, time in seconds):

  # Type    Start    End  Width  t~exp~   \w     \q     \k     \f   Frames
#--------------------------------------------------------------------------
  1  \w    -40.00  69.00   0.50    0.50    --   42.30 -57.00  90.00  218
  2  \w     -5.00  28.00   0.50    0.50    --   42.30 -82.00-120.00   66
  3  \w     83.00 131.00   0.50    0.50    --   42.30  77.00 -30.00   96
  4  \w    -19.00  50.00   0.50    0.50    --   42.30 -57.00 -60.00  138
  5  \w    -30.00  82.00   0.50    0.50    --   42.30 -82.00 -90.00  224
  6  \w    -26.00  85.00   0.50    0.50    --   42.30 -82.00  60.00  222
  7  \w     84.00 121.00   0.50    0.50    --   42.30  77.00   0.00   74
  8  \w     12.00 191.00   0.50    0.66    --  101.60 -12.00 -90.00  358
  9  \w     18.00  44.00   0.50    0.66    --  101.60 -82.00 -30.00   52
 10  \w     99.00 129.00   0.50    0.66    --  101.60 -82.00-120.00   60
 11  \w     67.00 139.00   0.50    0.66    --  101.60 -82.00 -30.00  144
 12  \w     40.00 122.00   0.50    0.66    --  101.60 -82.00 150.00  164
 13  \w     91.00 117.00   0.50    0.66    --  101.60 -82.00 -60.00   52
 14  \w     54.00  93.00   0.50    0.66    --  101.60  38.00-180.00   78
 15  \w     12.00  95.00   0.50    0.66    --  101.60 -82.00-120.00  166
 16  \w     38.00  78.00   0.50    0.66    --  101.60 -38.00 150.00   80
 17  \w     88.00 133.00   0.50    0.66    --  101.60 -50.00-150.00   90
 18  \w     90.00 116.00   0.50    0.66    --  101.60 -63.00   0.00   52
 19  \w     13.00  80.00   0.50    0.66    --  101.60 -63.00   0.00  134
 20  \w    104.00 149.00   0.50    0.66    --  101.60 -38.00 150.00   90
 21  \w     91.00 142.00   0.50    0.66    --  101.60 -82.00  90.00  102
 22  \w     99.00 160.00   0.50    0.66    --  101.60  38.00-180.00  122
 23  \w     35.00 118.00   0.50    0.66    --  101.60 -82.00  60.00  166
 24  \w     34.00  67.00   0.50    0.66    --  101.60 -50.00-150.00   66
 25  \w     80.00 122.00   0.50    0.66    --  101.60 -82.00  30.00   84
 26  \w     14.00  39.00   0.50    0.66    --  101.60 -82.00-150.00   50
 27  \w     85.00 139.00   0.50    0.66    --  101.60 -82.00-150.00  108
 28  \w     53.00 137.00   0.50    0.66    --  101.60 -82.00 -90.00  168
 29  \w     20.00 161.00   0.50    0.66    --  101.60 -25.00   0.00  282
;
_diffrn_measurement_device 'four-circle diffractometer'
_diffrn_measurement_device_type 'XtaLAB AFC12 (RINC): Kappa single'
_diffrn_measurement_method '\w scans'
_diffrn_orient_matrix_type 'CrysAlisPro convention (1999,Acta A55,543-557)'
_diffrn_orient_matrix_UB_11 -0.0980281000
_diffrn_orient_matrix_UB_12 -0.0138605000
_diffrn_orient_matrix_UB_13 0.0042609000
_diffrn_orient_matrix_UB_21 -0.0180120000
_diffrn_orient_matrix_UB_22 0.0651271000
_diffrn_orient_matrix_UB_23 0.0542446000
_diffrn_orient_matrix_UB_31 -0.0102665000
_diffrn_orient_matrix_UB_32 0.0180554000
_diffrn_orient_matrix_UB_33 -0.1925361000
_diffrn_radiation_monochromator mirror
_diffrn_radiation_probe x-ray
_diffrn_radiation_type 'Cu K\a'
_diffrn_radiation_wavelength 1.54184
_diffrn_reflns_av_R_equivalents 0.0262
_diffrn_reflns_av_unetI/netI 0.0176
_diffrn_reflns_Laue_measured_fraction_full 1.000
_diffrn_reflns_Laue_measured_fraction_max 1.000
_diffrn_reflns_limit_h_max 18
_diffrn_reflns_limit_h_min -18
_diffrn_reflns_limit_k_max 26
_diffrn_reflns_limit_k_min -26
_diffrn_reflns_limit_l_max 5
_diffrn_reflns_limit_l_min -9
_diffrn_reflns_number 25803
_diffrn_reflns_point_group_measured_fraction_full 1.000
_diffrn_reflns_point_group_measured_fraction_max 1.000
_diffrn_reflns_theta_full 66.600
_diffrn_reflns_theta_max 66.600
_diffrn_reflns_theta_min 2.875
_diffrn_source 'Rotating-anode X-ray tube'
_diffrn_source_type 'Rigaku (Cu) X-ray Source'
_exptl_absorpt_coefficient_mu 5.692
_exptl_absorpt_correction_T_max 1.00000
_exptl_absorpt_correction_T_min 0.61650
_exptl_absorpt_correction_type multi-scan
_exptl_absorpt_process_details
;
CrysAlisPro 1.171.39.33c (Rigaku Oxford Diffraction, 2017)
Empirical absorption correction using spherical harmonics,
 implemented in SCALE3 ABSPACK scaling algorithm.
;
_exptl_crystal_colour 'clear light yellow'
_exptl_crystal_density_diffrn 1.699
_exptl_crystal_description block
_exptl_crystal_F_000 1360
_exptl_crystal_size_max 0.14
_exptl_crystal_size_mid 0.12
_exptl_crystal_size_min 0.11
_refine_diff_density_max 0.626
_refine_diff_density_min -0.408
_refine_diff_density_rms 0.052
_refine_ls_extinction_coef 0.00015(3)
_refine_ls_extinction_expression Fc^*^=kFc[1+0.001xFc^2^\l^3^/sin(2\q)]^-1/4^
_refine_ls_extinction_method 'SHELXL-2018/3 (Sheldrick 2018)'
_refine_ls_goodness_of_fit_ref 1.041
_refine_ls_hydrogen_treatment constr
_refine_ls_matrix_type full
_refine_ls_number_parameters 405
_refine_ls_number_reflns 4680
_refine_ls_number_restraints 45
_refine_ls_restrained_S_all 1.166
_refine_ls_R_factor_all 0.0286
_refine_ls_R_factor_gt 0.0271
_refine_ls_shift/su_max 0.003
_refine_ls_shift/su_mean 0.000
_refine_ls_structure_factor_coef Fsqd
_refine_ls_weighting_details 'w=1/[\s^2^(Fo^2^)+(0.0356P)^2^+2.1226P] where P=(Fo^2^+2Fc^2^)/3'
_refine_ls_weighting_scheme calc
_refine_ls_wR_factor_gt 0.0722
_refine_ls_wR_factor_ref 0.0732
_reflns_Friedel_coverage 0.000
_reflns_number_gt 4403
_reflns_number_total 4680
_reflns_threshold_expression 'I > 2\s(I)'
_cod_data_source_file d3py01186k2.cif
_cod_data_source_block y5_2
_cod_depositor_comments 'Adding full bibliography for 1570411.cif.'
_cod_database_code 1570411
_shelx_shelxl_version_number 2018/3
_shelx_space_group_comment
;
The symmetry employed for this shelxl refinement is uniquely defined
by the following loop, which should always be used as a source of
symmetry information in preference to the above space-group names.
They are only intended as comments.
;
_shelx_estimated_absorpt_t_max 0.573
_shelx_estimated_absorpt_t_min 0.503
_olex2_refinement_description
;
1. Fixed Uiso
 At 1.2 times of:
  All C(H) groups, All C(H,H) groups
 At 1.5 times of:
  All C(H,H,H) groups
2. Restrained distances
 C25B-C24B = C25B-C26B
 1.54 with sigma of 0.01
 Br1-C1
 1.5 with sigma of 0.01
 C24B-C25 \\sim C24B-C25B
 with sigma of 0.02
 C24B-C26B \\sim C24B-C26
 with sigma of 0.04
 C27B-C25 \\sim C27B-C25B
 with sigma of 0.02
 C24-C25 \\sim C24-C25B
 with sigma of 0.02
 C24-C26B \\sim C24-C26
 with sigma of 0.04
 C26B-C25 \\sim C26-C25B
 with sigma of 0.02
 C27B-C26B \\sim C27B-C26
 with sigma of 0.04
3. Rigid body (RIGU) restrains
 C24, C25, C26, C27, C28
 with sigma for 1-2 distances of 0.001 and sigma for 1-3 distances of 0.002
 C24B, C25B, C26B, C27B, C28B
 with sigma for 1-2 distances of 0.001 and sigma for 1-3 distances of 0.002
4. Others
 Sof(Br3)=Sof(C24B)=Sof(H24B)=Sof(C25B)=Sof(H25C)=Sof(H25D)=Sof(C26B)=
 Sof(H26D)=Sof(H26E)=Sof(H26F)=Sof(C27B)=Sof(H27C)=Sof(H27D)=Sof(C28B)=
 Sof(H28D)=Sof(H28E)=Sof(H28F)=1-FVAR(1)
 Sof(Br2)=Sof(C24)=Sof(H24)=Sof(C25)=Sof(H25A)=Sof(H25B)=Sof(C26)=Sof(H26A)=
 Sof(H26B)=Sof(H26C)=Sof(C27)=Sof(H27A)=Sof(H27B)=Sof(C28)=Sof(H28A)=Sof(H28B)=
 Sof(H28C)=FVAR(1)
5.a Ternary CH refined with riding coordinates:
 C19(H19), C24(H24), C24B(H24B)
5.b Secondary CH2 refined with riding coordinates:
 C20(H20A,H20B), C22(H22A,H22B), C25(H25A,H25B), C25B(H25C,H25D), C27(H27A,
 H27B), C27B(H27C,H27D)
5.c Aromatic/amide H refined with riding coordinates:
 C2(H2), C9(H9)
5.d Idealised Me refined as rotating group:
 C21(H21A,H21B,H21C), C23(H23A,H23B,H23C), C26(H26A,H26B,H26C), C26B(H26D,H26E,
 H26F), C28(H28A,H28B,H28C), C28B(H28D,H28E,H28F)
;
_olex2_submission_special_instructions 'No special instructions were received'
_oxdiff_exptl_absorpt_empirical_details
;
Empirical correction (ABSPACK) includes:
- Absorption correction using spherical harmonics
- Frame scaling
;
_oxdiff_exptl_absorpt_empirical_full_max 1.778
_oxdiff_exptl_absorpt_empirical_full_min 0.682

loop_
_space_group_symop_operation_xyz
'x, y, z'
'-x, y+1/2, -z+1/2'
'-x, -y, -z'
'x, -y-1/2, z-1/2'

loop_
_atom_site_label
_atom_site_type_symbol
_atom_site_fract_x
_atom_site_fract_y
_atom_site_fract_z
_atom_site_U_iso_or_equiv
_atom_site_adp_type
_atom_site_occupancy
_atom_site_site_symmetry_order
_atom_site_calc_flag
_atom_site_refinement_flags_posn
_atom_site_refinement_flags_adp
_atom_site_refinement_flags_occupancy
_atom_site_disorder_assembly
_atom_site_disorder_group
Br1 Br 0.60157(2) 0.95423(2) 0.71099(3) 0.04410(9) Uani 1 1 d D . . . .
Br2 Br 1.11389(9) 0.73905(9) 0.3430(2) 0.0327(2) Uani 0.477(5) 1 d . . P A 1
Br3 Br 1.11276(9) 0.76071(13) 0.34011(18) 0.0403(3) Uani 0.523(5) 1 d . . P A 2
S1 S 0.77492(4) 0.89589(3) 0.59544(7) 0.03783(14) Uani 1 1 d . . . . .
S2 S 0.95543(3) 0.82406(3) 0.46612(7) 0.04214(15) Uani 1 1 d . . . . .
O1 O 0.53415(10) 0.74784(7) 0.8420(2) 0.0411(4) Uani 1 1 d . . . . .
O2 O 0.93526(11) 0.58646(9) 0.5127(3) 0.0712(7) Uani 1 1 d . . . . .
O3 O 0.68755(11) 0.48874(8) 0.6370(3) 0.0584(5) Uani 1 1 d . . . . .
O4 O 0.52918(10) 0.55043(7) 0.7062(2) 0.0455(4) Uani 1 1 d . . . . .
N1 N 0.50907(11) 0.64973(8) 0.7736(2) 0.0346(4) Uani 1 1 d . . . . .
N2 N 0.82043(12) 0.52591(9) 0.5596(3) 0.0492(6) Uani 1 1 d . . . . .
C1 C 0.66904(14) 0.88771(10) 0.6644(3) 0.0359(5) Uani 1 1 d D . . . .
C2 C 0.64569(13) 0.82938(10) 0.6822(3) 0.0311(4) Uani 1 1 d . . . . .
H2 H 0.589969 0.817103 0.718748 0.037 Uiso 1 1 calc R U . . .
C3 C 0.71402(12) 0.78788(9) 0.6402(2) 0.0288(4) Uani 1 1 d . . . . .
C4 C 0.78753(13) 0.81932(10) 0.5895(3) 0.0316(4) Uani 1 1 d . . . . .
C5 C 0.86232(13) 0.78936(11) 0.5345(3) 0.0334(5) Uani 1 1 d . . . . .
C6 C 0.86598(13) 0.72720(10) 0.5264(3) 0.0309(4) Uani 1 1 d . . . . .
C7 C 0.79248(12) 0.69189(10) 0.5804(2) 0.0289(4) Uani 1 1 d . . . . .
C8 C 0.71500(12) 0.72295(10) 0.6404(2) 0.0277(4) Uani 1 1 d . . . . .
C9 C 0.94876(13) 0.70835(11) 0.4582(3) 0.0352(5) Uani 1 1 d . . . . .
H9 H 0.964586 0.667734 0.440214 0.042 Uiso 1 1 calc R U . . .
C10 C 1.00022(15) 0.75525(12) 0.4235(3) 0.0429(6) Uani 1 1 d . . . . .
C11 C 0.64336(12) 0.68693(10) 0.6901(2) 0.0282(4) Uani 1 1 d . . . . .
C12 C 0.64296(13) 0.62561(10) 0.6710(3) 0.0299(4) Uani 1 1 d . . . . .
C13 C 0.71699(13) 0.59597(10) 0.6187(3) 0.0318(4) Uani 1 1 d . . . . .
C14 C 0.79056(12) 0.62810(10) 0.5789(3) 0.0306(4) Uani 1 1 d . . . . .
C15 C 0.85968(14) 0.58119(11) 0.5437(3) 0.0427(6) Uani 1 1 d . . . . .
C16 C 0.73425(15) 0.53027(11) 0.6082(3) 0.0426(6) Uani 1 1 d . . . . .
C17 C 0.55757(13) 0.70209(10) 0.7749(3) 0.0316(4) Uani 1 1 d . . . . .
C18 C 0.55596(13) 0.60060(10) 0.7164(3) 0.0330(5) Uani 1 1 d . . . . .
C19 C 0.41832(13) 0.64398(11) 0.8289(3) 0.0369(5) Uani 1 1 d . . . . .
H19 H 0.400823 0.602065 0.798286 0.044 Uiso 1 1 calc R U . . .
C20 C 0.35829(15) 0.68364(13) 0.7216(3) 0.0449(6) Uani 1 1 d . . . . .
H20A H 0.297912 0.676676 0.757987 0.054 Uiso 1 1 calc R U . . .
H20B H 0.372853 0.725936 0.747825 0.054 Uiso 1 1 calc R U . . .
C21 C 0.36133(19) 0.67475(15) 0.5307(4) 0.0582(7) Uani 1 1 d . . . . .
H21A H 0.314583 0.697845 0.473214 0.087 Uiso 1 1 calc R U . . .
H21B H 0.353763 0.632145 0.503610 0.087 Uiso 1 1 calc R U . . .
H21C H 0.417655 0.688402 0.489378 0.087 Uiso 1 1 calc R U . . .
C22 C 0.41179(16) 0.64783(15) 1.0224(3) 0.0523(7) Uani 1 1 d . . . . .
H22A H 0.426045 0.689135 1.060379 0.063 Uiso 1 1 calc R U . . .
H22B H 0.455205 0.620540 1.077417 0.063 Uiso 1 1 calc R U . . .
C23 C 0.32220(18) 0.63155(18) 1.0840(3) 0.0648(9) Uani 1 1 d . . . . .
H23A H 0.305391 0.592224 1.037605 0.097 Uiso 1 1 calc R U . . .
H23B H 0.280078 0.661716 1.043165 0.097 Uiso 1 1 calc R U . . .
H23C H 0.323158 0.630190 1.211168 0.097 Uiso 1 1 calc R U . . .
C24 C 0.8755(3) 0.4631(2) 0.5813(9) 0.0297(11) Uani 0.477(5) 1 d . . P A 1
H24 H 0.935236 0.472315 0.541067 0.036 Uiso 0.477(5) 1 calc R U P A 1
C24B C 0.8619(3) 0.4752(2) 0.4990(7) 0.0305(10) Uani 0.523(5) 1 d D . P A 2
H24B H 0.922960 0.486800 0.472956 0.037 Uiso 0.523(5) 1 calc R U P A 2
C25 C 0.8378(3) 0.4189(2) 0.4511(7) 0.0385(13) Uani 0.477(5) 1 d . . P A 1
H25A H 0.874996 0.382671 0.451165 0.046 Uiso 0.477(5) 1 calc R U P A 1
H25B H 0.779354 0.406572 0.488391 0.046 Uiso 0.477(5) 1 calc R U P A 1
C25B C 0.8213(5) 0.4481(3) 0.3340(8) 0.0381(15) Uani 0.523(5) 1 d D . P A 2
H25C H 0.822059 0.478256 0.239964 0.046 Uiso 0.523(5) 1 calc R U P A 2
H25D H 0.759821 0.437852 0.354705 0.046 Uiso 0.523(5) 1 calc R U P A 2
C26 C 0.8302(7) 0.4424(4) 0.2726(11) 0.061(3) Uani 0.477(5) 1 d . . P A 1
H26A H 0.819669 0.409159 0.191512 0.092 Uiso 0.477(5) 1 calc R U P A 1
H26B H 0.884222 0.462847 0.243755 0.092 Uiso 0.477(5) 1 calc R U P A 1
H26C H 0.781574 0.470693 0.263975 0.092 Uiso 0.477(5) 1 calc R U P A 1
C26B C 0.8689(3) 0.39193(19) 0.2756(6) 0.0417(12) Uani 0.523(5) 1 d D . P A 2
H26D H 0.846720 0.379997 0.160220 0.063 Uiso 0.523(5) 1 calc R U P A 2
H26E H 0.859288 0.359421 0.358276 0.063 Uiso 0.523(5) 1 calc R U P A 2
H26F H 0.931359 0.400326 0.270698 0.063 Uiso 0.523(5) 1 calc R U P A 2
C27 C 0.8882(4) 0.4383(3) 0.7647(11) 0.0372(13) Uani 0.477(5) 1 d . . P A 1
H27A H 0.830452 0.432657 0.815774 0.045 Uiso 0.477(5) 1 calc R U P A 1
H27B H 0.916314 0.398533 0.758122 0.045 Uiso 0.477(5) 1 calc R U P A 1
C27B C 0.8660(3) 0.4339(3) 0.6547(8) 0.0393(12) Uani 0.523(5) 1 d . . P A 2
H27C H 0.806366 0.420442 0.680185 0.047 Uiso 0.523(5) 1 calc R U P A 2
H27D H 0.900461 0.397975 0.625629 0.047 Uiso 0.523(5) 1 calc R U P A 2
C28 C 0.9424(5) 0.4778(3) 0.8830(9) 0.0550(16) Uani 0.477(5) 1 d . . P A 1
H28A H 1.000314 0.482787 0.835244 0.082 Uiso 0.477(5) 1 calc R U P A 1
H28B H 0.947797 0.459289 0.998091 0.082 Uiso 0.477(5) 1 calc R U P A 1
H28C H 0.914370 0.517026 0.892714 0.082 Uiso 0.477(5) 1 calc R U P A 1
C28B C 0.9059(6) 0.4628(4) 0.8150(9) 0.064(2) Uani 0.523(5) 1 d . . P A 2
H28D H 0.964054 0.477686 0.789514 0.096 Uiso 0.523(5) 1 calc R U P A 2
H28E H 0.910230 0.433174 0.908757 0.096 Uiso 0.523(5) 1 calc R U P A 2
H28F H 0.869219 0.496208 0.850824 0.096 Uiso 0.523(5) 1 calc R U P A 2

loop_
_atom_site_aniso_label
_atom_site_aniso_U_11
_atom_site_aniso_U_22
_atom_site_aniso_U_33
_atom_site_aniso_U_23
_atom_site_aniso_U_13
_atom_site_aniso_U_12
Br1 0.03782(15) 0.03782(15) 0.05644(17) -0.00035(10) -0.00249(11) 0.00232(10)
Br2 0.0218(3) 0.0290(6) 0.0477(3) 0.0092(4) 0.0093(2) 0.0003(4)
Br3 0.0226(3) 0.0528(9) 0.0460(3) 0.0069(5) 0.0079(2) -0.0058(5)
S1 0.0317(3) 0.0432(3) 0.0385(3) 0.0007(2) 0.0002(2) -0.0077(2)
S2 0.0249(3) 0.0631(4) 0.0386(3) 0.0030(3) 0.0027(2) -0.0123(2)
O1 0.0299(8) 0.0432(9) 0.0511(10) 0.0001(7) 0.0141(7) 0.0040(7)
O2 0.0250(9) 0.0500(11) 0.140(2) -0.0297(12) 0.0286(11) -0.0036(8)
O3 0.0320(9) 0.0451(10) 0.0992(15) -0.0184(10) 0.0209(9) -0.0073(8)
O4 0.0286(8) 0.0449(10) 0.0636(11) -0.0046(8) 0.0106(7) -0.0051(7)
N1 0.0188(8) 0.0420(10) 0.0433(10) 0.0028(8) 0.0063(7) 0.0000(7)
N2 0.0259(10) 0.0444(11) 0.0781(15) -0.0308(11) 0.0179(9) -0.0062(8)
C1 0.0296(11) 0.0438(12) 0.0342(11) 0.0008(9) -0.0030(9) -0.0013(9)
C2 0.0218(10) 0.0392(11) 0.0322(10) 0.0019(8) -0.0022(8) -0.0007(8)
C3 0.0214(10) 0.0416(11) 0.0233(10) -0.0002(8) -0.0027(7) -0.0013(8)
C4 0.0260(10) 0.0424(12) 0.0261(10) -0.0003(8) -0.0028(8) -0.0049(9)
C5 0.0215(10) 0.0536(13) 0.0250(10) 0.0011(9) -0.0015(8) -0.0083(9)
C6 0.0195(10) 0.0491(12) 0.0239(10) -0.0014(9) -0.0014(7) -0.0011(9)
C7 0.0183(9) 0.0462(12) 0.0221(9) -0.0038(8) -0.0014(7) -0.0007(8)
C8 0.0200(9) 0.0416(11) 0.0212(9) -0.0006(8) -0.0027(7) -0.0008(8)
C9 0.0180(10) 0.0574(14) 0.0303(11) 0.0021(9) 0.0018(8) 0.0002(9)
C10 0.0204(11) 0.0755(17) 0.0329(11) 0.0033(11) 0.0018(9) -0.0021(10)
C11 0.0185(9) 0.0416(11) 0.0246(9) 0.0014(8) -0.0002(7) 0.0024(8)
C12 0.0206(10) 0.0433(12) 0.0257(10) -0.0002(8) 0.0013(7) -0.0005(8)
C13 0.0229(10) 0.0442(12) 0.0283(10) -0.0076(9) 0.0005(8) -0.0012(9)
C14 0.0192(9) 0.0453(12) 0.0274(10) -0.0104(8) 0.0006(7) 0.0006(8)
C15 0.0254(11) 0.0471(13) 0.0561(14) -0.0242(11) 0.0077(10) -0.0043(10)
C16 0.0265(11) 0.0471(13) 0.0546(14) -0.0187(11) 0.0071(10) -0.0022(10)
C17 0.0203(10) 0.0430(12) 0.0315(10) 0.0048(9) 0.0025(8) 0.0033(9)
C18 0.0219(10) 0.0436(12) 0.0337(11) 0.0006(9) 0.0033(8) -0.0004(9)
C19 0.0185(10) 0.0495(13) 0.0430(12) 0.0066(10) 0.0072(9) 0.0006(9)
C20 0.0250(11) 0.0634(16) 0.0464(13) 0.0052(12) 0.0018(10) -0.0013(10)
C21 0.0492(16) 0.0779(19) 0.0473(15) 0.0189(13) -0.0030(12) -0.0152(14)
C22 0.0284(12) 0.090(2) 0.0381(13) 0.0078(13) 0.0008(10) -0.0100(12)
C23 0.0405(15) 0.120(3) 0.0339(13) 0.0052(15) 0.0076(11) -0.0257(16)
C24 0.022(2) 0.021(2) 0.046(3) 0.001(2) 0.002(2) 0.0085(18)
C24B 0.025(2) 0.025(2) 0.042(2) -0.0007(17) 0.0028(18) 0.0077(16)
C25 0.031(2) 0.031(2) 0.053(3) -0.007(2) 0.0020(19) 0.0028(17)
C25B 0.034(3) 0.035(3) 0.045(3) -0.007(2) 0.000(2) 0.0105(19)
C26 0.075(6) 0.055(5) 0.053(3) -0.003(3) -0.011(3) -0.011(4)
C26B 0.044(3) 0.035(2) 0.046(3) -0.0139(18) -0.0028(19) 0.0095(18)
C27 0.033(3) 0.033(3) 0.046(3) 0.003(2) -0.001(2) 0.008(2)
C27B 0.038(2) 0.039(3) 0.041(3) 0.005(2) 0.007(2) 0.018(2)
C28 0.058(4) 0.053(3) 0.054(3) -0.005(3) -0.008(3) -0.003(3)
C28B 0.081(5) 0.061(5) 0.049(3) -0.002(3) -0.013(3) 0.022(4)

loop_
_atom_type_symbol
_atom_type_description
_atom_type_scat_dispersion_real
_atom_type_scat_dispersion_imag
_atom_type_scat_source
C C 0.0181 0.0091 'International Tables Vol C Tables 4.2.6.8 and 6.1.1.4'
H H 0.0000 0.0000 'International Tables Vol C Tables 4.2.6.8 and 6.1.1.4'
Br Br -0.6763 1.2805 'International Tables Vol C Tables 4.2.6.8 and 6.1.1.4'
N N 0.0311 0.0180 'International Tables Vol C Tables 4.2.6.8 and 6.1.1.4'
O O 0.0492 0.0322 'International Tables Vol C Tables 4.2.6.8 and 6.1.1.4'
S S 0.3331 0.5567 'International Tables Vol C Tables 4.2.6.8 and 6.1.1.4'

loop_
_geom_angle_atom_site_label_1
_geom_angle_atom_site_label_2
_geom_angle_atom_site_label_3
_geom_angle
_geom_angle_site_symmetry_1
_geom_angle_site_symmetry_3
_geom_angle_publ_flag
C4 S1 C1 90.63(10) . . ?
C10 S2 C5 89.87(11) . . ?
C17 N1 C18 112.55(17) . . ?
C17 N1 C19 125.72(18) . . ?
C18 N1 C19 121.73(18) . . ?
C15 N2 C16 112.6(2) . . ?
C15 N2 C24 123.1(3) . . ?
C15 N2 C24B 119.6(3) . . ?
C16 N2 C24 121.6(3) . . ?
C24B N2 C16 126.8(3) . . ?
S1 C1 Br1 120.68(13) . . ?
C2 C1 Br1 126.69(17) . . ?
C2 C1 S1 112.62(17) . . ?
C1 C2 H2 123.3 . . ?
C1 C2 C3 113.32(19) . . ?
C3 C2 H2 123.3 . . ?
C2 C3 C8 130.44(18) . . ?
C4 C3 C2 109.90(19) . . ?
C4 C3 C8 119.64(18) . . ?
C3 C4 S1 113.52(16) . . ?
C3 C4 C5 121.4(2) . . ?
C5 C4 S1 125.04(17) . . ?
C4 C5 S2 124.90(18) . . ?
C6 C5 S2 113.55(16) . . ?
C6 C5 C4 121.53(19) . . ?
C5 C6 C7 119.81(19) . . ?
C5 C6 C9 110.03(19) . . ?
C7 C6 C9 130.2(2) . . ?
C6 C7 C8 118.78(19) . . ?
C14 C7 C6 123.90(19) . . ?
C14 C7 C8 117.32(18) . . ?
C3 C8 C7 118.79(18) . . ?
C11 C8 C3 123.80(18) . . ?
C11 C8 C7 117.37(19) . . ?
C6 C9 H9 124.0 . . ?
C10 C9 C6 111.9(2) . . ?
C10 C9 H9 124.0 . . ?
S2 C10 Br2 127.44(16) . . ?
S2 C10 Br3 112.82(17) . . ?
C9 C10 Br2 117.9(2) . . ?
C9 C10 Br3 132.5(2) . . ?
C9 C10 S2 114.63(18) . . ?
C8 C11 C17 132.37(19) . . ?
C12 C11 C8 122.25(19) . . ?
C12 C11 C17 105.34(17) . . ?
C11 C12 C13 120.28(19) . . ?
C11 C12 C18 110.28(18) . . ?
C13 C12 C18 129.4(2) . . ?
C12 C13 C16 129.3(2) . . ?
C14 C13 C12 120.1(2) . . ?
C14 C13 C16 110.48(19) . . ?
C7 C14 C15 132.45(19) . . ?
C13 C14 C7 122.29(18) . . ?
C13 C14 C15 105.24(19) . . ?
O2 C15 N2 122.3(2) . . ?
O2 C15 C14 130.8(2) . . ?
N2 C15 C14 106.85(18) . . ?
O3 C16 N2 125.2(2) . . ?
O3 C16 C13 129.9(2) . . ?
N2 C16 C13 104.8(2) . . ?
O1 C17 N1 123.42(19) . . ?
O1 C17 C11 130.1(2) . . ?
N1 C17 C11 106.33(18) . . ?
O4 C18 N1 125.37(19) . . ?
O4 C18 C12 129.9(2) . . ?
N1 C18 C12 104.73(18) . . ?
N1 C19 H19 105.3 . . ?
N1 C19 C20 111.03(18) . . ?
N1 C19 C22 111.92(18) . . ?
C20 C19 H19 105.3 . . ?
C22 C19 H19 105.3 . . ?
C22 C19 C20 117.0(2) . . ?
C19 C20 H20A 108.4 . . ?
C19 C20 H20B 108.4 . . ?
H20A C20 H20B 107.5 . . ?
C21 C20 C19 115.3(2) . . ?
C21 C20 H20A 108.4 . . ?
C21 C20 H20B 108.4 . . ?
C20 C21 H21A 109.5 . . ?
C20 C21 H21B 109.5 . . ?
C20 C21 H21C 109.5 . . ?
H21A C21 H21B 109.5 . . ?
H21A C21 H21C 109.5 . . ?
H21B C21 H21C 109.5 . . ?
C19 C22 H22A 109.1 . . ?
C19 C22 H22B 109.1 . . ?
C19 C22 C23 112.7(2) . . ?
H22A C22 H22B 107.8 . . ?
C23 C22 H22A 109.1 . . ?
C23 C22 H22B 109.1 . . ?
C22 C23 H23A 109.5 . . ?
C22 C23 H23B 109.5 . . ?
C22 C23 H23C 109.5 . . ?
H23A C23 H23B 109.5 . . ?
H23A C23 H23C 109.5 . . ?
H23B C23 H23C 109.5 . . ?
N2 C24 H24 105.5 . . ?
C25 C24 N2 107.7(4) . . ?
C25 C24 H24 105.5 . . ?
C25 C24 C27 114.6(5) . . ?
C27 C24 N2 117.1(4) . . ?
C27 C24 H24 105.5 . . ?
N2 C24B H24B 107.4 . . ?
N2 C24B C25B 115.0(4) . . ?
N2 C24B C27B 103.9(4) . . ?
C25B C24B H24B 107.4 . . ?
C27B C24B H24B 107.4 . . ?
C27B C24B C25B 115.2(5) . . ?
C24 C25 H25A 108.8 . . ?
C24 C25 H25B 108.8 . . ?
H25A C25 H25B 107.7 . . ?
C26 C25 C24 113.9(5) . . ?
C26 C25 H25A 108.8 . . ?
C26 C25 H25B 108.8 . . ?
C24B C25B H25C 109.1 . . ?
C24B C25B H25D 109.1 . . ?
C24B C25B C26B 112.5(5) . . ?
H25C C25B H25D 107.8 . . ?
C26B C25B H25C 109.1 . . ?
C26B C25B H25D 109.1 . . ?
C25 C26 H26A 109.5 . . ?
C25 C26 H26B 109.5 . . ?
C25 C26 H26C 109.5 . . ?
H26A C26 H26B 109.5 . . ?
H26A C26 H26C 109.5 . . ?
H26B C26 H26C 109.5 . . ?
C25B C26B H26D 109.5 . . ?
C25B C26B H26E 109.5 . . ?
C25B C26B H26F 109.5 . . ?
H26D C26B H26E 109.5 . . ?
H26D C26B H26F 109.5 . . ?
H26E C26B H26F 109.5 . . ?
C24 C27 H27A 108.8 . . ?
C24 C27 H27B 108.8 . . ?
H27A C27 H27B 107.7 . . ?
C28 C27 C24 113.8(5) . . ?
C28 C27 H27A 108.8 . . ?
C28 C27 H27B 108.8 . . ?
C24B C27B H27C 108.9 . . ?
C24B C27B H27D 108.9 . . ?
H27C C27B H27D 107.7 . . ?
C28B C27B C24B 113.3(5) . . ?
C28B C27B H27C 108.9 . . ?
C28B C27B H27D 108.9 . . ?
C27 C28 H28A 109.5 . . ?
C27 C28 H28B 109.5 . . ?
C27 C28 H28C 109.5 . . ?
H28A C28 H28B 109.5 . . ?
H28A C28 H28C 109.5 . . ?
H28B C28 H28C 109.5 . . ?
C27B C28B H28D 109.5 . . ?
C27B C28B H28E 109.5 . . ?
C27B C28B H28F 109.5 . . ?
H28D C28B H28E 109.5 . . ?
H28D C28B H28F 109.5 . . ?
H28E C28B H28F 109.5 . . ?

loop_
_geom_bond_atom_site_label_1
_geom_bond_atom_site_label_2
_geom_bond_distance
_geom_bond_site_symmetry_2
_geom_bond_publ_flag
Br1 C1 1.853(2) . ?
Br2 C10 1.906(3) . ?
Br3 C10 1.867(3) . ?
S1 C1 1.737(2) . ?
S1 C4 1.721(2) . ?
S2 C5 1.724(2) . ?
S2 C10 1.719(3) . ?
O1 C17 1.205(3) . ?
O2 C15 1.199(3) . ?
O3 C16 1.197(3) . ?
O4 C18 1.195(3) . ?
N1 C17 1.387(3) . ?
N1 C18 1.391(3) . ?
N1 C19 1.477(3) . ?
N2 C15 1.381(3) . ?
N2 C16 1.391(3) . ?
N2 C24 1.644(6) . ?
N2 C24B 1.387(5) . ?
C1 C2 1.359(3) . ?
C2 H2 0.9500 . ?
C2 C3 1.445(3) . ?
C3 C4 1.396(3) . ?
C3 C8 1.450(3) . ?
C4 C5 1.406(3) . ?
C5 C6 1.390(3) . ?
C6 C7 1.449(3) . ?
C6 C9 1.453(3) . ?
C7 C8 1.465(3) . ?
C7 C14 1.424(3) . ?
C8 C11 1.425(3) . ?
C9 H9 0.9500 . ?
C9 C10 1.344(3) . ?
C11 C12 1.377(3) . ?
C11 C17 1.527(3) . ?
C12 C13 1.387(3) . ?
C12 C18 1.500(3) . ?
C13 C14 1.382(3) . ?
C13 C16 1.493(3) . ?
C14 C15 1.522(3) . ?
C19 H19 1.0000 . ?
C19 C20 1.509(3) . ?
C19 C22 1.500(3) . ?
C20 H20A 0.9900 . ?
C20 H20B 0.9900 . ?
C20 C21 1.486(4) . ?
C21 H21A 0.9800 . ?
C21 H21B 0.9800 . ?
C21 H21C 0.9800 . ?
C22 H22A 0.9900 . ?
C22 H22B 0.9900 . ?
C22 C23 1.514(3) . ?
C23 H23A 0.9800 . ?
C23 H23B 0.9800 . ?
C23 H23C 0.9800 . ?
C24 H24 1.0000 . ?
C24 C25 1.511(7) . ?
C24 C27 1.525(9) . ?
C24B H24B 1.0000 . ?
C24B C25B 1.526(7) . ?
C24B C27B 1.513(7) . ?
C25 H25A 0.9900 . ?
C25 H25B 0.9900 . ?
C25 C26 1.473(10) . ?
C25B H25C 0.9900 . ?
C25B H25D 0.9900 . ?
C25B C26B 1.526(6) . ?
C26 H26A 0.9800 . ?
C26 H26B 0.9800 . ?
C26 H26C 0.9800 . ?
C26B H26D 0.9800 . ?
C26B H26E 0.9800 . ?
C26B H26F 0.9800 . ?
C27 H27A 0.9900 . ?
C27 H27B 0.9900 . ?
C27 C28 1.502(9) . ?
C27B H27C 0.9900 . ?
C27B H27D 0.9900 . ?
C27B C28B 1.508(9) . ?
C28 H28A 0.9800 . ?
C28 H28B 0.9800 . ?
C28 H28C 0.9800 . ?
C28B H28D 0.9800 . ?
C28B H28E 0.9800 . ?
C28B H28F 0.9800 . ?

loop_
_geom_torsion_atom_site_label_1
_geom_torsion_atom_site_label_2
_geom_torsion_atom_site_label_3
_geom_torsion_atom_site_label_4
_geom_torsion
_geom_torsion_site_symmetry_1
_geom_torsion_site_symmetry_2
_geom_torsion_site_symmetry_3
_geom_torsion_site_symmetry_4
_geom_torsion_publ_flag
Br1 C1 C2 C3 -178.22(15) . . . . ?
S1 C1 C2 C3 0.1(2) . . . . ?
S1 C4 C5 S2 1.0(3) . . . . ?
S1 C4 C5 C6 -177.15(16) . . . . ?
S2 C5 C6 C7 179.76(15) . . . . ?
S2 C5 C6 C9 -0.9(2) . . . . ?
N1 C19 C20 C21 54.9(3) . . . . ?
N1 C19 C22 C23 -170.2(3) . . . . ?
N2 C24 C25 C26 51.0(7) . . . . ?
N2 C24 C27 C28 -64.7(6) . . . . ?
N2 C24B C25B C26B -179.1(5) . . . . ?
N2 C24B C27B C28B -52.8(5) . . . . ?
C1 S1 C4 C3 -0.70(16) . . . . ?
C1 S1 C4 C5 177.37(18) . . . . ?
C1 C2 C3 C4 -0.6(2) . . . . ?
C1 C2 C3 C8 -179.1(2) . . . . ?
C2 C3 C4 S1 0.9(2) . . . . ?
C2 C3 C4 C5 -177.29(18) . . . . ?
C2 C3 C8 C7 176.05(19) . . . . ?
C2 C3 C8 C11 -1.7(3) . . . . ?
C3 C4 C5 S2 178.89(15) . . . . ?
C3 C4 C5 C6 0.8(3) . . . . ?
C3 C8 C11 C12 172.85(18) . . . . ?
C3 C8 C11 C17 -9.6(3) . . . . ?
C4 S1 C1 Br1 178.76(13) . . . . ?
C4 S1 C1 C2 0.35(17) . . . . ?
C4 C3 C8 C7 -2.3(3) . . . . ?
C4 C3 C8 C11 179.94(18) . . . . ?
C4 C5 C6 C7 -1.9(3) . . . . ?
C4 C5 C6 C9 177.38(18) . . . . ?
C5 S2 C10 Br2 -177.41(17) . . . . ?
C5 S2 C10 Br3 -179.20(14) . . . . ?
C5 S2 C10 C9 0.01(19) . . . . ?
C5 C6 C7 C8 0.9(3) . . . . ?
C5 C6 C7 C14 -179.16(19) . . . . ?
C5 C6 C9 C10 0.9(3) . . . . ?
C6 C7 C8 C3 1.2(3) . . . . ?
C6 C7 C8 C11 179.07(17) . . . . ?
C6 C7 C14 C13 -174.96(19) . . . . ?
C6 C7 C14 C15 7.1(4) . . . . ?
C6 C9 C10 Br2 177.14(15) . . . . ?
C6 C9 C10 Br3 178.47(18) . . . . ?
C6 C9 C10 S2 -0.5(3) . . . . ?
C7 C6 C9 C10 -179.9(2) . . . . ?
C7 C8 C11 C12 -4.9(3) . . . . ?
C7 C8 C11 C17 172.66(19) . . . . ?
C7 C14 C15 O2 2.5(5) . . . . ?
C7 C14 C15 N2 -179.7(2) . . . . ?
C8 C3 C4 S1 179.55(14) . . . . ?
C8 C3 C4 C5 1.4(3) . . . . ?
C8 C7 C14 C13 5.0(3) . . . . ?
C8 C7 C14 C15 -173.0(2) . . . . ?
C8 C11 C12 C13 6.8(3) . . . . ?
C8 C11 C12 C18 -174.05(17) . . . . ?
C8 C11 C17 O1 -11.1(4) . . . . ?
C8 C11 C17 N1 173.2(2) . . . . ?
C9 C6 C7 C8 -178.24(19) . . . . ?
C9 C6 C7 C14 1.7(3) . . . . ?
C10 S2 C5 C4 -177.69(19) . . . . ?
C10 S2 C5 C6 0.56(17) . . . . ?
C11 C12 C13 C14 -2.5(3) . . . . ?
C11 C12 C13 C16 172.7(2) . . . . ?
C11 C12 C18 O4 175.1(2) . . . . ?
C11 C12 C18 N1 -4.0(2) . . . . ?
C12 C11 C17 O1 166.7(2) . . . . ?
C12 C11 C17 N1 -8.9(2) . . . . ?
C12 C13 C14 C7 -3.4(3) . . . . ?
C12 C13 C14 C15 175.05(19) . . . . ?
C12 C13 C16 O3 2.6(4) . . . . ?
C12 C13 C16 N2 -176.0(2) . . . . ?
C13 C12 C18 O4 -5.8(4) . . . . ?
C13 C12 C18 N1 175.1(2) . . . . ?
C13 C14 C15 O2 -175.7(3) . . . . ?
C13 C14 C15 N2 2.1(3) . . . . ?
C14 C7 C8 C3 -178.75(17) . . . . ?
C14 C7 C8 C11 -0.9(3) . . . . ?
C14 C13 C16 O3 178.2(3) . . . . ?
C14 C13 C16 N2 -0.4(3) . . . . ?
C15 N2 C16 O3 -176.9(3) . . . . ?
C15 N2 C16 C13 1.8(3) . . . . ?
C15 N2 C24 C25 -130.6(4) . . . . ?
C15 N2 C24 C27 98.7(5) . . . . ?
C15 N2 C24B C25B -107.8(5) . . . . ?
C15 N2 C24B C27B 125.3(4) . . . . ?
C16 N2 C15 O2 175.5(3) . . . . ?
C16 N2 C15 C14 -2.5(3) . . . . ?
C16 N2 C24 C25 69.5(5) . . . . ?
C16 N2 C24 C27 -61.2(5) . . . . ?
C16 N2 C24B C25B 59.2(6) . . . . ?
C16 N2 C24B C27B -67.6(5) . . . . ?
C16 C13 C14 C7 -179.46(19) . . . . ?
C16 C13 C14 C15 -1.0(2) . . . . ?
C17 N1 C18 O4 178.7(2) . . . . ?
C17 N1 C18 C12 -2.1(2) . . . . ?
C17 N1 C19 C20 59.9(3) . . . . ?
C17 N1 C19 C22 -72.8(3) . . . . ?
C17 C11 C12 C13 -171.38(18) . . . . ?
C17 C11 C12 C18 7.8(2) . . . . ?
C18 N1 C17 O1 -169.3(2) . . . . ?
C18 N1 C17 C11 6.8(2) . . . . ?
C18 N1 C19 C20 -121.5(2) . . . . ?
C18 N1 C19 C22 105.7(3) . . . . ?
C18 C12 C13 C14 178.4(2) . . . . ?
C18 C12 C13 C16 -6.3(4) . . . . ?
C19 N1 C17 O1 9.4(3) . . . . ?
C19 N1 C17 C11 -174.55(18) . . . . ?
C19 N1 C18 O4 0.0(3) . . . . ?
C19 N1 C18 C12 179.16(18) . . . . ?
C20 C19 C22 C23 60.1(4) . . . . ?
C22 C19 C20 C21 -175.0(2) . . . . ?
C24 N2 C15 O2 14.0(5) . . . . ?
C24 N2 C15 C14 -164.0(3) . . . . ?
C24 N2 C16 O3 -15.0(5) . . . . ?
C24 N2 C16 C13 163.7(3) . . . . ?
C24B N2 C15 O2 -15.7(5) . . . . ?
C24B N2 C15 C14 166.3(3) . . . . ?
C24B N2 C16 O3 15.3(5) . . . . ?
C24B N2 C16 C13 -166.0(4) . . . . ?
C25 C24 C27 C28 167.8(5) . . . . ?
C25B C24B C27B C28B -179.5(5) . . . . ?
C27 C24 C25 C26 -176.9(6) . . . . ?
C27B C24B C25B C26B -58.3(7) . . . . ?
